data_7128476
loop_
_publ_author_name
'Zhang, Mengsi'
'Cui, Meiyan'
'Zhao, Zhiying'
'Huang, Xing'
'He, Zhangzhen'

_publ_section_title
;
 A spin-1/2 gapped compound
 CdCu<sub>2</sub>(SeO<sub>3</sub>)<sub>2</sub>Cl<sub>2</sub> with a ladder
 structure.
;
_journal_issue 56
_journal_name_full 'Chemical communications (Cambridge, England)'
_journal_page_first 6923
_journal_page_last 6926
_journal_paper_doi 10.1039/d1cc02243a
_journal_volume 57
_journal_year 2021
_chemical_formula_moiety '0.25(Cd4 Cl8 Cu8 O24 Se8)'
_chemical_formula_sum 'Cd Cl2 Cu2 O6 Se2'
_chemical_formula_weight 564.33
_space_group_crystal_system monoclinic
_space_group_IT_number 15
_space_group_name_Hall '-C 2yc'
_space_group_name_H-M_alt 'C 1 2/c 1'
_atom_sites_solution_primary dual
_audit_creation_date 2019-08-26
_audit_creation_method
;
Olex2 1.2
(compiled 2017.08.10 svn.r3458 for OlexSys, GUI svn.r5381)
;
_audit_update_record
;
2020-06-11 deposited with the CCDC.	2021-06-09 downloaded from the CCDC.
;
_cell_angle_alpha 90
_cell_angle_beta 117.547(3)
_cell_angle_gamma 90
_cell_formula_units_Z 4
_cell_length_a 11.9190(5)
_cell_length_b 9.6321(3)
_cell_length_c 7.8264(2)
_cell_measurement_reflns_used 3588
_cell_measurement_temperature 293(2)
_cell_measurement_theta_max 32.8290
_cell_measurement_theta_min 3.3900
_cell_volume 796.65(5)
_computing_cell_refinement 'CrysAlisPro 1.171.39.46c (Rigaku OD, 2018)'
_computing_data_collection 'CrysAlisPro 1.171.39.46c (Rigaku OD, 2018)'
_computing_data_reduction 'CrysAlisPro 1.171.39.46c (Rigaku OD, 2018)'
_computing_molecular_graphics 'Olex2 (Dolomanov et al., 2009)'
_computing_publication_material 'Olex2 (Dolomanov et al., 2009)'
_computing_structure_refinement 'ShelXL (Sheldrick, 2015)'
_computing_structure_solution 'ShelXT (Sheldrick, 2015)'
_diffrn_ambient_temperature 293(2)
_diffrn_detector 'CCD plate'
_diffrn_measured_fraction_theta_full 0.997
_diffrn_measured_fraction_theta_max 0.996
_diffrn_measurement_details
;
List of Runs (angles in degrees, time in seconds):

  # Type    Start    End  Width  t~exp~   \w     \q     \k     \f   Frames
#--------------------------------------------------------------------------
  1  \w   -115.00  65.00   0.50    5.00    --  -25.00  45.00   0.00  360
  2  \w   -115.00  25.00   0.50    5.00    --  -25.00  45.00  90.00  280
  3  \w   -115.00 -35.00   0.50    5.00    --  -25.00  45.00 180.00  160
;
_diffrn_measurement_device 'abstract diffractometer'
_diffrn_measurement_device_type 'dtrek-CrysAlisPro-abstract goniometer imported rigaku-d*trek images'
_diffrn_measurement_method '\w scans'
_diffrn_orient_matrix_type 'CrysAlisPro convention (1999,Acta A55,543-557)'
_diffrn_orient_matrix_UB_11 0.0360887000
_diffrn_orient_matrix_UB_12 0.0678580000
_diffrn_orient_matrix_UB_13 0.0058365000
_diffrn_orient_matrix_UB_21 -0.0833575000
_diffrn_orient_matrix_UB_22 0.0278384000
_diffrn_orient_matrix_UB_23 0.0017326000
_diffrn_orient_matrix_UB_31 0.0189387000
_diffrn_orient_matrix_UB_32 -0.0066057000
_diffrn_orient_matrix_UB_33 0.0668299000
_diffrn_radiation_monochromator graphite
_diffrn_radiation_probe x-ray
_diffrn_radiation_type MoK\a
_diffrn_radiation_wavelength 0.71073
_diffrn_reflns_av_R_equivalents 0.0183
_diffrn_reflns_av_unetI/netI 0.0148
_diffrn_reflns_Laue_measured_fraction_full 0.997
_diffrn_reflns_Laue_measured_fraction_max 0.996
_diffrn_reflns_limit_h_max 15
_diffrn_reflns_limit_h_min -15
_diffrn_reflns_limit_k_max 12
_diffrn_reflns_limit_k_min -11
_diffrn_reflns_limit_l_max 10
_diffrn_reflns_limit_l_min -10
_diffrn_reflns_number 3237
_diffrn_reflns_point_group_measured_fraction_full 0.997
_diffrn_reflns_point_group_measured_fraction_max 0.996
_diffrn_reflns_theta_full 25.242
_diffrn_reflns_theta_max 27.484
_diffrn_reflns_theta_min 3.402
_diffrn_source 'fine-focus sealed X-ray tube'
_diffrn_source_type 'Enhance (Mo) X-ray Source'
_exptl_absorpt_coefficient_mu 17.730
_exptl_absorpt_correction_T_max 1.00000
_exptl_absorpt_correction_T_min 0.32046
_exptl_absorpt_correction_type multi-scan
_exptl_absorpt_process_details
;
CrysAlisPro 1.171.39.46c (Rigaku Oxford Diffraction, 2018)
Empirical absorption correction using spherical harmonics,
 implemented in SCALE3 ABSPACK scaling algorithm.
;
_exptl_crystal_colour 'clear light green'
_exptl_crystal_colour_lustre clear
_exptl_crystal_colour_modifier light
_exptl_crystal_colour_primary green
_exptl_crystal_density_diffrn 4.705
_exptl_crystal_description block
_exptl_crystal_F_000 1024
_exptl_crystal_size_max 0.05
_exptl_crystal_size_mid 0.04
_exptl_crystal_size_min 0.03
_refine_diff_density_max 0.602
_refine_diff_density_min -1.031
_refine_diff_density_rms 0.215
_refine_ls_extinction_method none
_refine_ls_goodness_of_fit_ref 1.179
_refine_ls_hydrogen_treatment undef
_refine_ls_matrix_type full
_refine_ls_number_parameters 60
_refine_ls_number_reflns 910
_refine_ls_number_restraints 0
_refine_ls_restrained_S_all 1.179
_refine_ls_R_factor_all 0.0205
_refine_ls_R_factor_gt 0.0191
_refine_ls_shift/su_max 0.000
_refine_ls_shift/su_mean 0.000
_refine_ls_structure_factor_coef Fsqd
_refine_ls_weighting_details 'w=1/[\s^2^(Fo^2^)+(0.0250P)^2^+2.1100P] where P=(Fo^2^+2Fc^2^)/3'
_refine_ls_weighting_scheme calc
_refine_ls_wR_factor_gt 0.0476
_refine_ls_wR_factor_ref 0.0481
_reflns_Friedel_coverage 0.000
_reflns_number_gt 864
_reflns_number_total 910
_reflns_threshold_expression 'I > 2\s(I)'
_cod_data_source_file d1cc02243a2.cif
_cod_data_source_block cdcuseocl
_cod_depositor_comments 'Adding full bibliography for 7128476.cif.'
_cod_database_code 7128476
_shelx_shelxl_version_number 2014/7
_chemical_oxdiff_formula 'C11 H10 N O'
_shelx_space_group_comment
;
The symmetry employed for this shelxl refinement is uniquely defined
by the following loop, which should always be used as a source of
symmetry information in preference to the above space-group names.
They are only intended as comments.
;
_shelx_estimated_absorpt_t_max 0.618
_shelx_estimated_absorpt_t_min 0.471
_reflns_odcompleteness_completeness 99.69
_reflns_odcompleteness_iscentric 1
_reflns_odcompleteness_theta 27.42
_olex2_refinement_description
;
;
_olex2_submission_special_instructions 'No special instructions were received'
_oxdiff_exptl_absorpt_empirical_details
;
Empirical correction (ABSPACK) includes:
- Absorption correction using spherical harmonics
- Frame scaling
- Detector area scaling
;
_oxdiff_exptl_absorpt_empirical_full_max 2.575
_oxdiff_exptl_absorpt_empirical_full_min 0.622

loop_
_space_group_symop_operation_xyz
'x, y, z'
'-x, y, -z+1/2'
'x+1/2, y+1/2, z'
'-x+1/2, y+1/2, -z+1/2'
'-x, -y, -z'
'x, -y, z-1/2'
'-x+1/2, -y+1/2, -z'
'x+1/2, -y+1/2, z-1/2'

loop_
_atom_site_label
_atom_site_type_symbol
_atom_site_fract_x
_atom_site_fract_y
_atom_site_fract_z
_atom_site_U_iso_or_equiv
_atom_site_adp_type
_atom_site_occupancy
_atom_site_site_symmetry_order
_atom_site_calc_flag
_atom_site_refinement_flags_posn
_atom_site_refinement_flags_adp
_atom_site_refinement_flags_occupancy
_atom_site_disorder_assembly
_atom_site_disorder_group
Cd1 Cd 0.0000 -0.03201(3) 0.2500 0.01293(11) Uani 1 2 d S T P . .
Se1 Se -0.33709(3) -0.03944(3) -0.02895(4) 0.00662(10) Uani 1 1 d . . . . .
Cu1 Cu -0.27765(4) 0.25128(4) 0.17565(5) 0.00929(12) Uani 1 1 d . . . . .
Cl1 Cl 0.03050(8) 0.17672(8) 0.05646(11) 0.01353(18) Uani 1 1 d . . . . .
O1 O -0.2723(2) 0.1240(2) -0.0184(3) 0.0123(5) Uani 1 1 d . . . . .
O2 O -0.2056(2) -0.1160(2) 0.1501(3) 0.0110(5) Uani 1 1 d . . . . .
O3 O -0.3439(2) -0.0984(2) -0.2341(3) 0.0134(5) Uani 1 1 d . . . . .

loop_
_atom_site_aniso_label
_atom_site_aniso_U_11
_atom_site_aniso_U_22
_atom_site_aniso_U_33
_atom_site_aniso_U_23
_atom_site_aniso_U_13
_atom_site_aniso_U_12
Cd1 0.0148(2) 0.01456(19) 0.01163(19) 0.000 0.00795(15) 0.000
Se1 0.00870(18) 0.00596(16) 0.00610(17) -0.00036(10) 0.00419(13) -0.00060(10)
Cu1 0.0170(2) 0.0060(2) 0.0083(2) -0.00125(13) 0.00868(18) -0.00138(15)
Cl1 0.0140(4) 0.0154(4) 0.0115(4) -0.0002(3) 0.0062(3) -0.0015(3)
O1 0.0213(14) 0.0086(11) 0.0108(11) -0.0022(8) 0.0107(10) -0.0039(9)
O2 0.0129(12) 0.0102(11) 0.0096(11) 0.0042(8) 0.0051(10) 0.0018(9)
O3 0.0229(14) 0.0103(11) 0.0073(11) -0.0021(9) 0.0074(10) 0.0020(10)

loop_
_atom_type_symbol
_atom_type_description
_atom_type_scat_dispersion_real
_atom_type_scat_dispersion_imag
_atom_type_scat_source
Cd Cd -0.8080 1.2020 'International Tables Vol C Tables 4.2.6.8 and 6.1.1.4'
Cl Cl 0.1480 0.1590 'International Tables Vol C Tables 4.2.6.8 and 6.1.1.4'
Cu Cu 0.3200 1.2650 'International Tables Vol C Tables 4.2.6.8 and 6.1.1.4'
O O 0.0110 0.0060 'International Tables Vol C Tables 4.2.6.8 and 6.1.1.4'
Se Se -0.0930 2.2260 'International Tables Vol C Tables 4.2.6.8 and 6.1.1.4'

loop_
_geom_angle_atom_site_label_1
_geom_angle_atom_site_label_2
_geom_angle_atom_site_label_3
_geom_angle
_geom_angle_site_symmetry_1
_geom_angle_site_symmetry_3
_geom_angle_publ_flag
Cu1 Cd1 Cu1 109.700(15) 4_445 3_545 ?
Cl1 Cd1 Cu1 49.937(19) 5 3_545 ?
Cl1 Cd1 Cu1 49.937(19) 6_556 4_445 ?
Cl1 Cd1 Cu1 92.377(19) . 3_545 ?
Cl1 Cd1 Cu1 92.17(2) 6_556 3_545 ?
Cl1 Cd1 Cu1 146.601(19) . 4_445 ?
Cl1 Cd1 Cu1 146.60(2) 2 3_545 ?
Cl1 Cd1 Cu1 92.377(19) 2 4_445 ?
Cl1 Cd1 Cu1 92.17(2) 5 4_445 ?
Cl1 Cd1 Cl1 157.18(3) 2 5 ?
Cl1 Cd1 Cl1 116.52(4) 5 6_556 ?
Cl1 Cd1 Cl1 83.05(3) 2 6_556 ?
Cl1 Cd1 Cl1 83.05(3) . 5 ?
Cl1 Cd1 Cl1 80.88(4) . 2 ?
Cl1 Cd1 Cl1 157.18(3) . 6_556 ?
O2 Cd1 Cu1 29.10(6) 2 3_545 ?
O2 Cd1 Cu1 29.10(6) . 4_445 ?
O2 Cd1 Cu1 118.45(6) 2 4_445 ?
O2 Cd1 Cu1 118.45(6) . 3_545 ?
O2 Cd1 Cl1 80.31(6) . 5 ?
O2 Cd1 Cl1 118.11(6) . . ?
O2 Cd1 Cl1 93.11(6) . 2 ?
O2 Cd1 Cl1 78.77(6) 2 5 ?
O2 Cd1 Cl1 118.11(6) 2 2 ?
O2 Cd1 Cl1 93.11(6) 2 . ?
O2 Cd1 Cl1 78.77(6) . 6_556 ?
O2 Cd1 Cl1 80.31(6) 2 6_556 ?
O2 Cd1 O2 139.62(11) . 2 ?
Cu1 Se1 Cu1 102.555(9) . 4_445 ?
O1 Se1 Cu1 34.68(7) . . ?
O1 Se1 Cu1 122.05(8) . 4_445 ?
O2 Se1 Cu1 31.96(8) . 4_445 ?
O2 Se1 Cu1 93.53(8) . . ?
O2 Se1 O1 97.63(11) . . ?
O3 Se1 Cu1 133.87(8) . . ?
O3 Se1 Cu1 115.57(8) . 4_445 ?
O3 Se1 O1 100.17(11) . . ?
O3 Se1 O2 105.04(11) . . ?
Se1 Cu1 Cd1 125.876(14) . 3_455 ?
Se1 Cu1 Cd1 63.073(9) 4_455 3_455 ?
Se1 Cu1 Se1 156.215(15) . 4_455 ?
Cu1 Cu1 Cd1 128.024(19) 7_455 3_455 ?
Cu1 Cu1 Se1 68.414(14) 7_455 . ?
Cu1 Cu1 Se1 126.37(2) 7_455 4_455 ?
Cl1 Cu1 Cd1 128.32(2) 2 3_455 ?
Cl1 Cu1 Cd1 46.563(17) 7_455 3_455 ?
Cl1 Cu1 Se1 93.67(2) 2 . ?
Cl1 Cu1 Se1 68.368(19) 2 4_455 ?
Cl1 Cu1 Se1 88.20(2) 7_455 . ?
Cl1 Cu1 Se1 108.02(2) 7_455 4_455 ?
Cl1 Cu1 Cu1 94.59(2) 2 7_455 ?
Cl1 Cu1 Cu1 91.90(2) 7_455 7_455 ?
Cl1 Cu1 Cl1 173.49(4) 7_455 2 ?
O1 Cu1 Cd1 140.03(7) . 3_455 ?
O1 Cu1 Cd1 101.60(7) 7_455 3_455 ?
O1 Cu1 Se1 155.42(7) . 4_455 ?
O1 Cu1 Se1 91.36(6) 7_455 4_455 ?
O1 Cu1 Se1 30.05(7) . . ?
O1 Cu1 Se1 106.46(6) 7_455 . ?
O1 Cu1 Cu1 38.74(7) . 7_455 ?
O1 Cu1 Cu1 38.23(6) 7_455 7_455 ?
O1 Cu1 Cl1 96.03(8) 7_455 2 ?
O1 Cu1 Cl1 93.59(8) . 7_455 ?
O1 Cu1 Cl1 91.13(8) . 2 ?
O1 Cu1 Cl1 89.40(8) 7_455 7_455 ?
O1 Cu1 O1 76.97(10) . 7_455 ?
O2 Cu1 Cd1 35.86(7) 4_455 3_455 ?
O2 Cu1 Se1 150.60(7) 4_455 . ?
O2 Cu1 Se1 27.76(7) 4_455 4_455 ?
O2 Cu1 Cu1 139.24(7) 4_455 7_455 ?
O2 Cu1 Cl1 82.12(7) 4_455 7_455 ?
O2 Cu1 Cl1 93.28(7) 4_455 2 ?
O2 Cu1 O1 175.38(10) 4_455 . ?
O2 Cu1 O1 101.16(10) 4_455 7_455 ?
O2 Cu1 O3 92.99(10) 4_455 6_556 ?
O3 Cu1 Cd1 85.89(8) 6_556 3_455 ?
O3 Cu1 Se1 104.33(7) 6_556 4_455 ?
O3 Cu1 Se1 58.51(7) 6_556 . ?
O3 Cu1 Cu1 126.92(7) 6_556 7_455 ?
O3 Cu1 Cl1 85.82(8) 6_556 7_455 ?
O3 Cu1 Cl1 89.84(8) 6_556 2 ?
O3 Cu1 O1 164.31(9) 6_556 7_455 ?
O3 Cu1 O1 88.41(9) 6_556 . ?
Cd1 Cl1 Cd1 96.95(3) . 5 ?
Cd1 Cl1 Cu1 117.91(3) 5 2 ?
Cd1 Cl1 Cu1 98.14(3) . 2 ?
Cd1 Cl1 Cu1 99.71(3) . 7_455 ?
Cd1 Cl1 Cu1 83.50(2) 5 7_455 ?
Cu1 Cl1 Cu1 150.05(3) 7_455 2 ?
Se1 O1 Cu1 115.27(12) . . ?
Se1 O1 Cu1 140.14(13) . 7_455 ?
Cu1 O1 Cu1 103.03(10) . 7_455 ?
Se1 O2 Cd1 122.98(12) . . ?
Se1 O2 Cu1 120.28(13) . 4_445 ?
Cu1 O2 Cd1 115.04(11) 4_445 . ?
Se1 O3 Cu1 139.20(14) . 6 ?

loop_
_geom_bond_atom_site_label_1
_geom_bond_atom_site_label_2
_geom_bond_distance
_geom_bond_site_symmetry_2
_geom_bond_publ_flag
Cd1 Cu1 3.6257(5) 4_445 ?
Cd1 Cu1 3.6257(4) 3_545 ?
Cd1 Cl1 2.6497(8) 6_556 ?
Cd1 Cl1 2.6416(8) 2 ?
Cd1 Cl1 2.6415(8) . ?
Cd1 Cl1 2.6497(8) 5 ?
Cd1 O2 2.344(2) 2 ?
Cd1 O2 2.344(2) . ?
Se1 Cu1 3.1398(5) . ?
Se1 Cu1 3.1751(5) 4_445 ?
Se1 O1 1.739(2) . ?
Se1 O2 1.713(2) . ?
Se1 O3 1.669(2) . ?
Cu1 Cd1 3.6257(5) 3_455 ?
Cu1 Se1 3.1751(5) 4_455 ?
Cu1 Cu1 3.1098(7) 7_455 ?
Cu1 Cl1 2.8065(9) 2 ?
Cu1 Cl1 2.7928(9) 7_455 ?
Cu1 O1 1.975(2) . ?
Cu1 O1 1.997(2) 7_455 ?
Cu1 O2 1.946(2) 4_455 ?
Cu1 O3 1.951(2) 6_556 ?
Cl1 Cd1 2.6498(8) 5 ?
Cl1 Cu1 2.7928(9) 7_455 ?
Cl1 Cu1 2.8065(9) 2 ?
O1 Cu1 1.997(2) 7_455 ?
O2 Cu1 1.946(2) 4_445 ?
O3 Cu1 1.951(2) 6 ?
